data_2105840
loop_
_publ_author_name
'Madsen, Solveig R\/ogild'
'Lock, Nina'
'Overgaard, Jacob'
'Iversen, Bo Brummerstedt'

_publ_section_title
;
 Anisotropic thermal expansion in a metal--organic framework
;
_journal_coeditor_code GW5029
_journal_issue 3
_journal_name_full 'Acta Crystallographica Section B'
_journal_page_first 595
_journal_page_last 601
_journal_paper_doi 10.1107/S2052520614003497
_journal_volume 70
_journal_year 2014
_chemical_formula_moiety 'C9 H3 Mn O6, C6 H11 N2'
_chemical_formula_sum 'C15 H14 Mn N2 O6'
_chemical_formula_weight 373.22
_chemical_name_systematic
;
 ?
;
_space_group_crystal_system orthorhombic
_space_group_IT_number 61
_space_group_name_Hall '-P 2ac 2ab'
_space_group_name_H-M_alt 'P b c a'
_symmetry_space_group_name_Hall '-P 2ac 2ab'
_symmetry_space_group_name_H-M 'P b c a'
_atom_sites_solution_hydrogens geom
_atom_sites_solution_primary direct
_atom_sites_solution_secondary difmap
_audit_creation_method
;
  Olex2 1.2
  (compiled Apr 23 2013 17:59:47, GUI svn.r4466)
;
_cell_angle_alpha 90
_cell_angle_beta 90
_cell_angle_gamma 90
_cell_formula_units_Z 8
_cell_length_a 14.9773(6)
_cell_length_b 12.5017(5)
_cell_length_c 16.5629(6)
_cell_measurement_reflns_used 1768
_cell_measurement_temperature 320(2)
_cell_measurement_theta_max 29.3602
_cell_measurement_theta_min 2.4477
_cell_volume 3101.3(2)
_computing_cell_refinement
;
CrysAlisPro, Agilent Technologies,
Version 1.171.35.8 (release 07-03-2011 CrysAlis171 .NET)
(compiled Mar  7 2011,18:06:32)
;
_computing_data_collection
;
CrysAlisPro, Agilent Technologies,
Version 1.171.35.8 (release 07-03-2011 CrysAlis171 .NET)
(compiled Mar  7 2011,18:06:32)
;
_computing_data_reduction
;
CrysAlisPro, Agilent Technologies,
Version 1.171.35.8 (release 07-03-2011 CrysAlis171 .NET)
(compiled Mar  7 2011,18:06:32)
;
_computing_molecular_graphics
;
O. V. Dolomanov, L. J. Bourhis, R. J. Gildea, J. A. K. Howard and H. Puschmann,
OLEX2: a complete structure solution, refinement and analysis program.
J. Appl. Cryst. (2009). 42, 339-341.
;
_computing_publication_material
;
O. V. Dolomanov, L. J. Bourhis, R. J. Gildea, J. A. K. Howard and H. Puschmann,
OLEX2: a complete structure solution, refinement and analysis program.
J. Appl. Cryst. (2009). 42, 339-341.
;
_computing_structure_refinement
;
SHELXL, G.M. Sheldrick, Acta Cryst.
(2008). A64, 112-122
;
_diffrn_ambient_temperature 320.15
_diffrn_detector_area_resol_mean 10.3590
_diffrn_measured_fraction_theta_full 1.000
_diffrn_measured_fraction_theta_max 0.866
_diffrn_measurement_device_type 'SuperNova, Single source at offset), Atlas'
_diffrn_measurement_method '\w scans'
_diffrn_radiation_source 'SuperNova (Mo) X-ray Source'
_diffrn_radiation_type MoK\a
_diffrn_radiation_wavelength 0.71073
_diffrn_reflns_av_R_equivalents 0.0710
_diffrn_reflns_limit_h_max 15
_diffrn_reflns_limit_h_min -18
_diffrn_reflns_limit_k_max 16
_diffrn_reflns_limit_k_min -12
_diffrn_reflns_limit_l_max 22
_diffrn_reflns_limit_l_min -19
_diffrn_reflns_number 11091
_diffrn_reflns_theta_full 25.242
_diffrn_reflns_theta_max 29.425
_diffrn_reflns_theta_min 2.453
_exptl_absorpt_coefficient_mu 0.886
_exptl_absorpt_correction_T_max 1.00000
_exptl_absorpt_correction_T_min 0.98206
_exptl_absorpt_correction_type multi-scan
_exptl_absorpt_process_details
;
CrysAlisPro, Agilent Technologies,
Version 1.171.35.8 (release 07-03-2011 CrysAlis171 .NET)
(compiled Mar  7 2011,18:06:32)
Empirical absorption correction using spherical harmonics,
 implemented in SCALE3 ABSPACK scaling algorithm.
;
_exptl_crystal_colour colorless
_exptl_crystal_density_diffrn 1.599
_exptl_crystal_density_method 'not measured'
_exptl_crystal_description prism
_exptl_crystal_F_000 1528
_exptl_crystal_size_max 0.15
_exptl_crystal_size_mid 0.11
_exptl_crystal_size_min 0.07
_refine_diff_density_max 0.788
_refine_diff_density_min -0.559
_refine_ls_extinction_method none
_refine_ls_goodness_of_fit_ref 1.024
_refine_ls_hydrogen_treatment constr
_refine_ls_matrix_type full
_refine_ls_number_parameters 212
_refine_ls_number_reflns 3720
_refine_ls_number_restraints 287
_refine_ls_restrained_S_all 1.019
_refine_ls_R_factor_all 0.1516
_refine_ls_R_factor_gt 0.0733
_refine_ls_shift/su_max 0.000
_refine_ls_shift/su_mean 0.000
_refine_ls_structure_factor_coef Fsqd
_refine_ls_weighting_details 'w=1/[\s^2^(Fo^2^)+(0.0672P)^2^+5.9635P] where P=(Fo^2^+2Fc^2^)/3'
_refine_ls_weighting_scheme calc
_refine_ls_wR_factor_gt 0.1545
_refine_ls_wR_factor_ref 0.1997
_reflns_number_gt 2006
_reflns_number_total 3720
_reflns_threshold_expression 'I > 2\s(I)'
_cod_data_source_file gw5029sup1.cif
_cod_data_source_block c320k
_cod_database_code 2105840
_cod_database_fobs_code 2105840
_shelx_space_group_comment
;
The symmetry employed for this shelxl refinement is uniquely defined
by the following loop, which should always be used as a source of
symmetry information in preference to the above space-group names.
They are only intended as comments.
;
_shelxl_version_number .2013

loop_
_space_group_symop_operation_xyz
'x, y, z'
'-x+1/2, -y, z+1/2'
'x+1/2, -y+1/2, -z'
'-x, y+1/2, -z+1/2'
'-x, -y, -z'
'x-1/2, y, -z-1/2'
'-x-1/2, y-1/2, z'
'x, -y-1/2, z-1/2'

loop_
_atom_site_type_symbol
_atom_site_label
_atom_site_fract_x
_atom_site_fract_y
_atom_site_fract_z
_atom_site_U_iso_or_equiv
_atom_site_adp_type
_atom_site_calc_flag
_atom_site_occupancy
_atom_site_disorder_assembly
_atom_site_disorder_group
C C9 0.7317(4) 0.5786(5) 0.5008(3) 0.0398(12) Uani d 1 . .
O O1 0.5281(2) 0.3808(3) 0.50679(19) 0.0382(9) Uani d 1 . .
C C8 0.6341(3) 0.4040(4) 0.7228(3) 0.0326(11) Uani d 1 . .
O O2 0.4992(2) 0.5867(3) 0.6227(2) 0.0414(9) Uani d 1 . .
C C2 0.5918(3) 0.2721(4) 0.8306(3) 0.0328(11) Uani d 1 . .
H H2 0.5560 0.2378 0.7927 0.039 Uiso calc 1 . .
C C7 0.4615(3) 0.6389(4) 0.5668(3) 0.0297(11) Uani d 1 . .
N N1A 0.374(3) 0.2788(19) 0.7178(18) 0.057(6) Uiso d 0.189(8) A -2
Mn Mn1 0.60384(5) 0.48631(6) 0.58239(4) 0.0298(3) Uani d 1 . .
C C10 0.3894(9) 0.2173(11) 0.6263(8) 0.112(4) Uiso d 0.811(8) A 1
H H10D 0.4350 0.1649 0.6360 0.167 Uiso calc 0.811(8) A 1
H H10E 0.4070 0.2626 0.5823 0.167 Uiso calc 0.811(8) A 1
H H10F 0.3345 0.1818 0.6130 0.167 Uiso calc 0.811(8) A 1
C C11A 0.352(2) 0.288(2) 0.7950(18) 0.052(6) Uiso d 0.189(8) A -2
H H11A 0.3264 0.2362 0.8279 0.062 Uiso calc 0.189(8) A -2
C C12A 0.395(2) 0.3746(19) 0.6805(15) 0.038(5) Uiso d 0.189(8) A -2
H H12A 0.4064 0.3881 0.6262 0.046 Uiso calc 0.189(8) A -2
C C13A 0.394(3) 0.444(2) 0.7444(18) 0.079(6) Uiso d 0.189(8) A -2
H H13A 0.4054 0.5173 0.7399 0.095 Uiso calc 0.189(8) A -2
C C14 0.3838(9) 0.5212(11) 0.8169(8) 0.126(5) Uiso d 0.811(8) A 1
H H14C 0.4154 0.5673 0.7794 0.151 Uiso calc 0.811(8) A 1
H H14D 0.3250 0.5516 0.8262 0.151 Uiso calc 0.811(8) A 1
C C15 0.4324(12) 0.5159(15) 0.8928(11) 0.187(7) Uiso d 0.811(8) A 1
H H15D 0.3962 0.4812 0.9328 0.280 Uiso calc 0.811(8) A 1
H H15E 0.4467 0.5870 0.9105 0.280 Uiso calc 0.811(8) A 1
H H15F 0.4865 0.4761 0.8852 0.280 Uiso calc 0.811(8) A 1
O O3 0.5930(3) 0.3536(3) 0.6717(2) 0.0525(11) Uani d 1 . .
C C5 0.7026(3) 0.3697(4) 0.9428(3) 0.0353(12) Uani d 1 . .
C C6 0.3475(3) 0.7806(4) 0.5357(3) 0.0361(12) Uani d 1 . .
H H6 0.3431 0.7532 0.4836 0.043 Uiso calc 1 . .
C C3 0.6400(3) 0.3615(4) 0.8084(3) 0.0317(11) Uani d 1 . .
C C4 0.6939(3) 0.4122(4) 0.8650(3) 0.0343(11) Uani d 1 . .
H H4 0.7242 0.4745 0.8512 0.041 Uiso calc 1 . .
C C1 0.4036(3) 0.7325(4) 0.5906(3) 0.0314(11) Uani d 1 . .
C C12 0.3439(6) 0.2451(8) 0.7727(6) 0.067(2) Uiso d 0.811(8) A 1
H H12 0.3259 0.1755 0.7840 0.081 Uiso calc 0.811(8) A 1
C C13 0.3420(7) 0.3251(9) 0.8256(7) 0.081(3) Uiso d 0.811(8) A 1
H H13 0.3235 0.3237 0.8791 0.097 Uiso calc 0.811(8) A 1
C C14A 0.342(4) 0.415(5) 0.899(2) 0.152(17) Uiso d 0.189(8) A -2
H H14A 0.2952 0.3645 0.9135 0.183 Uiso calc 0.189(8) A -2
H H14B 0.3179 0.4867 0.9026 0.183 Uiso calc 0.189(8) A -2
C C15A 0.421(5) 0.402(7) 0.953(5) 0.21(2) Uiso d 0.189(8) A -2
H H15A 0.4037 0.3650 1.0016 0.313 Uiso calc 0.189(8) A -2
H H15B 0.4442 0.4714 0.9674 0.313 Uiso calc 0.189(8) A -2
H H15C 0.4667 0.3618 0.9261 0.313 Uiso calc 0.189(8) A -2
O O6 0.6989(3) 0.6345(3) 0.5547(3) 0.0636(12) Uani d 1 . .
N N2 0.3745(7) 0.4116(7) 0.7813(6) 0.081(2) Uiso d 0.811(8) A 1
C C10A 0.365(5) 0.190(4) 0.661(3) 0.16(2) Uiso d 0.189(8) A -2
H H10A 0.3609 0.2173 0.6073 0.246 Uiso calc 0.189(8) A -2
H H10B 0.3121 0.1502 0.6740 0.246 Uiso calc 0.189(8) A -2
H H10C 0.4162 0.1440 0.6656 0.246 Uiso calc 0.189(8) A -2
C C11 0.3933(7) 0.3829(8) 0.7153(7) 0.072(3) Uiso d 0.811(8) A 1
H H11 0.4183 0.4296 0.6778 0.086 Uiso calc 0.811(8) A 1
O O4 0.6695(3) 0.4928(3) 0.7080(2) 0.0538(11) Uani d 1 . .
O O5 0.7075(3) 0.4864(3) 0.4896(3) 0.0619(12) Uani d 1 . .
N N1 0.3771(8) 0.2800(7) 0.6966(6) 0.077(3) Uiso d 0.811(8) A 1
N N2A 0.374(2) 0.393(2) 0.8165(16) 0.072(6) Uiso d 0.189(8) A -2

loop_
_atom_site_aniso_label
_atom_site_aniso_U_11
_atom_site_aniso_U_22
_atom_site_aniso_U_33
_atom_site_aniso_U_12
_atom_site_aniso_U_13
_atom_site_aniso_U_23
C9 0.037(3) 0.047(3) 0.035(3) -0.003(2) 0.002(2) 0.003(2)
O1 0.049(2) 0.038(2) 0.0272(17) 0.0002(16) 0.0023(16) -0.0060(15)
C8 0.029(3) 0.037(3) 0.031(2) -0.0001(19) -0.0045(19) 0.0082(18)
O2 0.047(2) 0.040(2) 0.0367(19) 0.0122(16) -0.0019(16) -0.0011(16)
C2 0.038(3) 0.031(3) 0.029(2) -0.004(2) -0.007(2) 0.000(2)
C7 0.029(2) 0.025(2) 0.035(3) -0.0023(18) -0.003(2) -0.0038(19)
Mn1 0.0358(5) 0.0297(4) 0.0240(4) 0.0009(3) 0.0017(3) 0.0011(3)
O3 0.076(3) 0.050(2) 0.0314(18) -0.0133(19) -0.0128(19) 0.0118(16)
C5 0.034(3) 0.038(3) 0.033(2) -0.004(2) -0.007(2) -0.002(2)
C6 0.042(3) 0.038(3) 0.028(3) 0.006(2) -0.006(2) -0.006(2)
C3 0.034(3) 0.030(2) 0.031(2) 0.0001(19) -0.006(2) 0.0046(18)
C4 0.033(3) 0.033(3) 0.037(2) -0.006(2) -0.004(2) 0.003(2)
C1 0.034(3) 0.029(2) 0.031(2) 0.0031(19) -0.003(2) -0.003(2)
O6 0.081(3) 0.054(2) 0.056(2) -0.012(2) 0.035(2) -0.0026(19)
O4 0.067(3) 0.049(2) 0.046(2) -0.0156(19) -0.012(2) 0.0177(17)
O5 0.075(3) 0.052(2) 0.059(2) -0.023(2) 0.034(2) -0.0080(19)

loop_
_atom_type_symbol
_atom_type_description
_atom_type_scat_dispersion_real
_atom_type_scat_dispersion_imag
_atom_type_scat_source
C C 0.0033 0.0016 'Int Tables Vol C Tables 4.2.6.8 and 6.1.1.4'
H H 0.0000 0.0000 'Int Tables Vol C Tables 4.2.6.8 and 6.1.1.4'
N N 0.0061 0.0033 'Int Tables Vol C Tables 4.2.6.8 and 6.1.1.4'
O O 0.0106 0.0060 'Int Tables Vol C Tables 4.2.6.8 and 6.1.1.4'
Mn Mn 0.3368 0.7283 'Int Tables Vol C Tables 4.2.6.8 and 6.1.1.4'

loop_
_geom_angle_atom_site_label_1
_geom_angle_atom_site_label_2
_geom_angle_atom_site_label_3
_geom_angle_site_symmetry_1
_geom_angle_site_symmetry_3
_geom_angle
C5 C9 Mn1 2_664 . 171.8(4)
O6 C9 Mn1 . . 65.5(3)
O6 C9 C5 . 2_664 118.2(5)
O5 C9 Mn1 . . 56.3(3)
O5 C9 C5 . 2_664 119.8(5)
O5 C9 O6 . . 121.7(5)
C7 O1 Mn1 5_666 . 128.5(3)
O3 C8 Mn1 . . 59.5(3)
O3 C8 C3 . . 119.8(4)
O3 C8 O4 . . 122.2(5)
C3 C8 Mn1 . . 172.5(4)
O4 C8 Mn1 . . 63.0(3)
O4 C8 C3 . . 117.9(5)
C7 O2 Mn1 . . 113.9(3)
C3 C2 H2 . . 119.7
C3 C2 C1 . 4_646 120.6(4)
C1 C2 H2 4_646 . 119.7
O1 C7 O2 5_666 . 123.7(4)
O1 C7 C1 5_666 . 118.5(4)
O2 C7 C1 . . 117.7(4)
C11A N1A C12A . . 114.2(19)
C11A N1A C10A . . 131(3)
C12A N1A C10A . . 113(3)
O1 Mn1 C9 . . 110.94(16)
O1 Mn1 C8 . . 111.93(15)
O1 Mn1 O3 . . 83.72(13)
O1 Mn1 O6 . . 133.08(14)
O1 Mn1 O4 . . 140.83(13)
O1 Mn1 O5 . . 88.03(15)
C8 Mn1 C9 . . 120.88(16)
O2 Mn1 C9 . . 116.38(16)
O2 Mn1 O1 . . 99.06(14)
O2 Mn1 C8 . . 94.70(15)
O2 Mn1 O3 . . 100.25(15)
O2 Mn1 O6 . . 92.40(15)
O2 Mn1 O4 . . 90.57(15)
O2 Mn1 O5 . . 138.42(16)
O3 Mn1 C9 . . 136.53(17)
O3 Mn1 C8 . . 28.21(14)
O3 Mn1 O6 . . 138.66(16)
O3 Mn1 O4 . . 57.16(13)
O6 Mn1 C9 . . 28.20(15)
O6 Mn1 C8 . . 112.23(16)
O4 Mn1 C9 . . 98.01(16)
O4 Mn1 C8 . . 29.02(14)
O4 Mn1 O6 . . 83.76(15)
O5 Mn1 C9 . . 27.72(15)
O5 Mn1 C8 . . 120.60(17)
O5 Mn1 O3 . . 121.29(17)
O5 Mn1 O6 . . 55.90(14)
O5 Mn1 O4 . . 109.42(17)
H10D C10 H10E . . 109.5
H10D C10 H10F . . 109.5
H10E C10 H10F . . 109.5
N1 C10 H10D . . 109.5
N1 C10 H10E . . 109.5
N1 C10 H10F . . 109.5
N1A C11A H11A . . 127.2
N1A C11A N2A . . 106(2)
N2A C11A H11A . . 127.2
N1A C12A H12A . . 129.1
C13A C12A N1A . . 101.8(17)
C13A C12A H12A . . 129.1
C12A C13A H13A . . 124.0
C12A C13A N2A . . 111.9(18)
N2A C13A H13A . . 124.0
H14C C14 H14D . . 108.1
C15 C14 H14C . . 109.6
C15 C14 H14D . . 109.6
C15 C14 N2 . . 110.2(12)
N2 C14 H14C . . 109.6
N2 C14 H14D . . 109.6
C14 C15 H15D . . 109.5
C14 C15 H15E . . 109.5
C14 C15 H15F . . 109.5
H15D C15 H15E . . 109.5
H15D C15 H15F . . 109.5
H15E C15 H15F . . 109.5
C8 O3 Mn1 . . 92.3(3)
C6 C5 C9 4_646 2_665 121.9(5)
C6 C5 C4 4_646 . 119.4(5)
C4 C5 C9 . 2_665 118.7(5)
C5 C6 H6 4_656 . 119.7
C1 C6 C5 . 4_656 120.6(5)
C1 C6 H6 . . 119.7
C2 C3 C8 . . 120.1(4)
C2 C3 C4 . . 119.5(4)
C4 C3 C8 . . 120.3(4)
C5 C4 H4 . . 119.9
C3 C4 C5 . . 120.1(5)
C3 C4 H4 . . 119.9
C2 C1 C7 4_656 . 119.4(4)
C6 C1 C2 . 4_656 119.6(4)
C6 C1 C7 . . 121.1(4)
C13 C12 H12 . . 124.5
C13 C12 N1 . . 111.1(9)
N1 C12 H12 . . 124.5
C12 C13 H13 . . 128.3
C12 C13 N2 . . 103.3(9)
N2 C13 H13 . . 128.3
H14A C14A H14B . . 108.7
C15A C14A H14A . . 110.5
C15A C14A H14B . . 110.5
N2A C14A H14A . . 110.5
N2A C14A H14B . . 110.5
N2A C14A C15A . . 106(5)
C14A C15A H15A . . 109.5
C14A C15A H15B . . 109.5
C14A C15A H15C . . 109.5
H15A C15A H15B . . 109.5
H15A C15A H15C . . 109.5
H15B C15A H15C . . 109.5
C9 O6 Mn1 . . 86.3(3)
C13 N2 C14 . . 122.3(11)
C11 N2 C14 . . 128.2(11)
C11 N2 C13 . . 109.5(10)
N1A C10A H10A . . 109.5
N1A C10A H10B . . 109.5
N1A C10A H10C . . 109.5
H10A C10A H10B . . 109.5
H10A C10A H10C . . 109.5
H10B C10A H10C . . 109.5
N2 C11 H11 . . 121.4
N2 C11 N1 . . 117.2(11)
N1 C11 H11 . . 121.4
C8 O4 Mn1 . . 88.0(3)
C9 O5 Mn1 . . 96.0(3)
C10 N1 C12 . . 127.2(10)
C11 N1 C10 . . 134.0(11)
C11 N1 C12 . . 98.8(9)
C11A N2A C14A . . 109(3)
C13A N2A C11A . . 105.3(18)
C13A N2A C14A . . 142(3)

loop_
_geom_bond_atom_site_label_1
_geom_bond_atom_site_label_2
_geom_bond_site_symmetry_2
_geom_bond_distance
C9 Mn1 . 2.612(5)
C9 C5 2_664 1.520(7)
C9 O6 . 1.237(6)
C9 O5 . 1.222(6)
O1 C7 5_666 1.253(5)
O1 Mn1 . 2.144(3)
C8 Mn1 . 2.583(5)
C8 O3 . 1.222(6)
C8 C3 . 1.516(7)
C8 O4 . 1.254(6)
O2 C7 . 1.266(6)
O2 Mn1 . 2.116(3)
C2 H2 . 0.9300
C2 C3 . 1.381(7)
C2 C1 4_646 1.397(6)
C7 O1 5_666 1.253(5)
C7 C1 . 1.510(6)
N1A C11A . 1.328(19)
N1A C12A . 1.382(19)
N1A C10A . 1.46(3)
Mn1 O3 . 2.228(4)
Mn1 O6 . 2.381(4)
Mn1 O4 . 2.303(4)
Mn1 O5 . 2.185(4)
C10 H10D . 0.9600
C10 H10E . 0.9600
C10 H10F . 0.9600
C10 N1 . 1.416(14)
C11A H11A . 0.9300
C11A N2A . 1.400(19)
C12A H12A . 0.9300
C12A C13A . 1.372(18)
C13A H13A . 0.9300
C13A N2A . 1.388(19)
C14 H14C . 0.9700
C14 H14D . 0.9700
C14 C15 . 1.454(18)
C14 N2 . 1.499(14)
C15 H15D . 0.9600
C15 H15E . 0.9600
C15 H15F . 0.9600
C5 C9 2_665 1.520(7)
C5 C6 4_646 1.389(7)
C5 C4 . 1.400(7)
C6 C5 4_656 1.389(7)
C6 H6 . 0.9300
C6 C1 . 1.377(7)
C3 C4 . 1.390(7)
C4 H4 . 0.9300
C1 C2 4_656 1.397(6)
C12 H12 . 0.9300
C12 C13 . 1.329(13)
C12 N1 . 1.423(12)
C13 H13 . 0.9300
C13 N2 . 1.394(13)
C14A H14A . 0.9700
C14A H14B . 0.9700
C14A C15A . 1.50(2)
C14A N2A . 1.470(19)
C15A H15A . 0.9600
C15A H15B . 0.9600
C15A H15C . 0.9600
N2 C11 . 1.185(12)
C10A H10A . 0.9600
C10A H10B . 0.9600
C10A H10C . 0.9600
C11 H11 . 0.9300
C11 N1 . 1.346(12)

loop_
_geom_torsion_atom_site_label_1
_geom_torsion_atom_site_label_2
_geom_torsion_atom_site_label_3
_geom_torsion_atom_site_label_4
_geom_torsion_site_symmetry_1
_geom_torsion_site_symmetry_4
_geom_torsion
C9 C5 C4 C3 2_665 . 174.7(5)
O1 C7 C1 C2 5_666 4_656 -164.5(5)
O1 C7 C1 C6 5_666 . 14.5(7)
C8 C3 C4 C5 . . -176.8(5)
O2 C7 C1 C2 . 4_656 13.3(7)
O2 C7 C1 C6 . . -167.7(5)
C2 C3 C4 C5 . . 3.1(7)
N1A C11A N2A C13A . . 10(4)
N1A C11A N2A C14A . . 174(4)
N1A C12A C13A N2A . . 0(4)
Mn1 O2 C7 O1 . 5_666 13.2(6)
Mn1 O2 C7 C1 . . -164.4(3)
C11A N1A C12A C13A . . 7(5)
C12A N1A C11A N2A . . -11(5)
C12A C13A N2A C11A . . -7(4)
C12A C13A N2A C14A . . -161(5)
C14 N2 C11 N1 . . -178.6(11)
C15 C14 N2 C13 . . 51.0(16)
C15 C14 N2 C11 . . -127.7(15)
O3 C8 C3 C2 . . -6.4(8)
O3 C8 C3 C4 . . 173.5(5)
O3 C8 O4 Mn1 . . 5.7(5)
C5 C9 O6 Mn1 2_664 . 171.8(4)
C5 C9 O5 Mn1 2_664 . -171.5(4)
C5 C6 C1 C2 4_656 4_656 1.8(8)
C5 C6 C1 C7 4_656 . -177.1(4)
C6 C5 C4 C3 4_646 . -4.1(8)
C3 C8 O3 Mn1 . . 171.3(4)
C3 C8 O4 Mn1 . . -171.6(4)
C1 C2 C3 C8 4_646 . -179.7(5)
C1 C2 C3 C4 4_646 . 0.4(7)
C12 C13 N2 C14 . . 179.5(10)
C12 C13 N2 C11 . . -1.5(12)
C13 C12 N1 C10 . . 179.3(13)
C13 C12 N1 C11 . . 1.1(12)
C13 N2 C11 N1 . . 2.5(15)
C15A C14A N2A C11A . . 99(6)
C15A C14A N2A C13A . . -107(7)
O6 C9 O5 Mn1 . . 2.8(6)
N2 C11 N1 C10 . . 179.7(14)
N2 C11 N1 C12 . . -2.2(14)
C10A N1A C11A N2A . . -178(6)
C10A N1A C12A C13A . . 176(5)
O4 C8 O3 Mn1 . . -5.9(6)
O4 C8 C3 C2 . . 170.9(5)
O4 C8 C3 C4 . . -9.2(7)
O5 C9 O6 Mn1 . . -2.6(6)
N1 C12 C13 N2 . . 0.1(11)
